data_7206719
loop_
_publ_author_name
'Hou, Gui-Ge'
'Wu, Yan'
'Ma, Jian-Ping'
'Dong, Yu-Bin'

_publ_section_title
;
 Synthesis, structural characterization and properties of Ag(i)-complexes
 based on double-armed 1,3,4-oxadiazole bridging ligands
;
_journal_issue 22
_journal_name_full CrystEngComm
_journal_page_first 6850
_journal_paper_doi 10.1039/c1ce05718a
_journal_volume 13
_journal_year 2011
_chemical_formula_sum 'C37 H31 Ag F6 N4 O4 Sb'
_chemical_formula_weight 939.28
_chemical_name_systematic
;
?
;
_space_group_IT_number 12
_symmetry_cell_setting monoclinic
_symmetry_space_group_name_Hall '-C 2y'
_symmetry_space_group_name_H-M 'C 1 2/m 1'
_atom_sites_solution_hydrogens geom
_atom_sites_solution_primary direct
_atom_sites_solution_secondary difmap
_audit_creation_method SHELXL-97
_cell_angle_alpha 90.00
_cell_angle_beta 90.577(3)
_cell_angle_gamma 90.00
_cell_formula_units_Z 4
_cell_length_a 23.985(3)
_cell_length_b 19.144(3)
_cell_length_c 8.5795(13)
_cell_measurement_reflns_used 3468
_cell_measurement_temperature 173(2)
_cell_measurement_theta_max 25.867
_cell_measurement_theta_min 2.374
_cell_volume 3939.2(10)
_computing_cell_refinement 'Bruker SMART'
_computing_data_collection 'Bruker SMART'
_computing_data_reduction 'Bruker SAINT'
_computing_molecular_graphics 'Bruker SHELXTL'
_computing_publication_material 'Bruker SHELXTL'
_computing_structure_refinement 'SHELXL-97 (Sheldrick, 1997)'
_computing_structure_solution 'SHELXS-97 (Sheldrick, 1990)'
_diffrn_ambient_temperature 173(2)
_diffrn_measured_fraction_theta_full 0.996
_diffrn_measured_fraction_theta_max 0.996
_diffrn_measurement_device_type 'CCD area detector'
_diffrn_measurement_method 'phi and omega scans'
_diffrn_radiation_monochromator graphite
_diffrn_radiation_source 'fine-focus sealed tube'
_diffrn_radiation_type MoK\a
_diffrn_radiation_wavelength 0.71073
_diffrn_reflns_av_R_equivalents 0.0281
_diffrn_reflns_av_sigmaI/netI 0.0337
_diffrn_reflns_limit_h_max 22
_diffrn_reflns_limit_h_min -28
_diffrn_reflns_limit_k_max 22
_diffrn_reflns_limit_k_min -20
_diffrn_reflns_limit_l_max 10
_diffrn_reflns_limit_l_min -9
_diffrn_reflns_number 10000
_diffrn_reflns_theta_full 25.09
_diffrn_reflns_theta_max 25.09
_diffrn_reflns_theta_min 2.37
_exptl_absorpt_coefficient_mu 1.253
_exptl_absorpt_correction_T_max 0.7877
_exptl_absorpt_correction_T_min 0.5730
_exptl_absorpt_correction_type multi-scan
_exptl_absorpt_process_details sadabs
_exptl_crystal_colour colourless
_exptl_crystal_density_diffrn 1.584
_exptl_crystal_density_method 'not measured'
_exptl_crystal_description block
_exptl_crystal_F_000 1860
_exptl_crystal_size_max 0.50
_exptl_crystal_size_mid 0.25
_exptl_crystal_size_min 0.20
_refine_diff_density_max 3.087
_refine_diff_density_min -1.348
_refine_diff_density_rms 0.145
_refine_ls_extinction_method none
_refine_ls_goodness_of_fit_ref 1.055
_refine_ls_hydrogen_treatment constr
_refine_ls_matrix_type full
_refine_ls_number_parameters 239
_refine_ls_number_reflns 3605
_refine_ls_number_restraints 16
_refine_ls_restrained_S_all 1.056
_refine_ls_R_factor_all 0.0747
_refine_ls_R_factor_gt 0.0648
_refine_ls_shift/su_max 0.000
_refine_ls_shift/su_mean 0.000
_refine_ls_structure_factor_coef Fsqd
_refine_ls_weighting_details 'calc w=1/[\s^2^(Fo^2^)+(0.0892P)^2^+36.2943P] where P=(Fo^2^+2Fc^2^)/3'
_refine_ls_weighting_scheme calc
_refine_ls_wR_factor_gt 0.1691
_refine_ls_wR_factor_ref 0.1772
_reflns_number_gt 3069
_reflns_number_total 3605
_reflns_threshold_expression >2sigma(I)
_cod_data_source_file c1ce05718a.txt
_cod_data_source_block 6
_cod_depositor_comments
;
The following automatic conversions were performed:

'_symmetry_cell_setting' value 'Monoclinic' changed to 'monoclinic'
according to /home/saulius/struct/CIF-dictionaries/cif_core.dic
dictionary named 'cif_core.dic' version 2.4.1 from 2010-06-29.

Automatic conversion script
Id: cif_fix_values 1715 2011-07-08 13:25:40Z adriana 
;
_cod_original_cell_volume 3939.3(11)
_cod_original_sg_symbol_H-M C2/m
_cod_database_code 7206719

loop_
_symmetry_equiv_pos_as_xyz
'x, y, z'
'-x, y, -z'
'x+1/2, y+1/2, z'
'-x+1/2, y+1/2, -z'
'-x, -y, -z'
'x, -y, z'
'-x+1/2, -y+1/2, -z'
'x+1/2, -y+1/2, z'

loop_
_atom_site_label
_atom_site_type_symbol
_atom_site_fract_x
_atom_site_fract_y
_atom_site_fract_z
_atom_site_U_iso_or_equiv
_atom_site_adp_type
_atom_site_occupancy
_atom_site_symmetry_multiplicity
_atom_site_calc_flag
_atom_site_refinement_flags
Ag1 Ag 0.5000 0.40636(3) 0.5000 0.0438(3) Uani 1 2 d S
N1 N 0.41723(17) 0.4635(2) 0.5206(5) 0.0280(10) Uani 1 1 d .
N2 N 0.0015(2) 0.1749(4) 1.2883(8) 0.0569(16) Uani 1 1 d .
C1 C 0.3679(2) 0.4437(3) 0.5623(6) 0.0254(11) Uani 1 1 d .
C2 C 0.3459(2) 0.3733(3) 0.5768(6) 0.0264(11) Uani 1 1 d .
C3 C 0.3700(2) 0.3196(3) 0.4921(7) 0.0344(13) Uani 1 1 d .
H3 H 0.3991 0.3289 0.4243 0.041 Uiso 1 1 calc R
C4 C 0.3504(3) 0.2528(3) 0.5097(8) 0.0403(15) Uani 1 1 d .
H4 H 0.3664 0.2166 0.4532 0.048 Uiso 1 1 calc R
C5 C 0.3075(3) 0.2386(3) 0.6096(8) 0.0412(15) Uani 1 1 d .
H5 H 0.2952 0.1929 0.6222 0.049 Uiso 1 1 calc R
C6 C 0.2826(2) 0.2923(3) 0.6918(7) 0.0344(13) Uani 1 1 d .
C7 C 0.3016(2) 0.3601(3) 0.6777(6) 0.0312(12) Uani 1 1 d .
H7 H 0.2853 0.3961 0.7339 0.037 Uiso 1 1 calc R
C8 C 0.2102(3) 0.3254(3) 0.8645(8) 0.0444(16) Uani 1 1 d .
H8A H 0.1969 0.3604 0.7913 0.053 Uiso 1 1 calc R
H8B H 0.2346 0.3480 0.9397 0.053 Uiso 1 1 calc R
C9 C 0.1614(3) 0.2923(4) 0.9472(8) 0.0436(15) Uani 1 1 d .
C10 C 0.1495(3) 0.2226(4) 0.9324(8) 0.0449(15) Uani 1 1 d .
H10 H 0.1704 0.1949 0.8660 0.054 Uiso 1 1 calc R
C11 C 0.1065(3) 0.1933(4) 1.0156(8) 0.0488(17) Uani 1 1 d .
H11 H 0.0987 0.1459 1.0054 0.059 Uiso 1 1 calc R
C12 C 0.0749(3) 0.2342(4) 1.1142(8) 0.0463(16) Uani 1 1 d .
C13 C 0.0860(3) 0.3057(4) 1.1270(10) 0.065(2) Uani 1 1 d .
H13 H 0.0643 0.3339 1.1906 0.078 Uiso 1 1 calc R
C14 C 0.1295(3) 0.3338(4) 1.0440(10) 0.060(2) Uani 1 1 d .
H14 H 0.1375 0.3812 1.0532 0.072 Uiso 1 1 calc R
C15 C 0.0329(3) 0.2022(4) 1.2100(9) 0.0506(18) Uani 1 1 d .
C16 C 0.4518(4) 0.5000 0.9176(14) 0.110(6) Uani 1 2 d SDU
H16 H 0.4184 0.5000 0.8616 0.132 Uiso 1 2 calc SR
C17 C 0.5010(6) 0.5000 0.8400(8) 0.165(10) Uani 1 2 d SDU
H17 H 0.5015 0.5000 0.7316 0.198 Uiso 1 2 calc SR
C18 C 0.5491(4) 0.5000 0.9224(15) 0.166(11) Uani 1 2 d SDU
H18 H 0.5830 0.5000 0.8708 0.199 Uiso 1 2 calc SR
C20 C 0.3597(10) 0.0603(14) 0.432(3) 0.215(10) Uiso 1 1 d D
H20A H 0.3360 0.1009 0.4435 0.258 Uiso 1 1 calc R
H20B H 0.3862 0.0678 0.3492 0.258 Uiso 1 1 calc R
C21 C 0.3870(13) 0.0393(3) 0.581(3) 0.314(18) Uiso 1 1 d D
H21A H 0.3663 0.0571 0.6691 0.377 Uiso 1 1 calc R
H21B H 0.4248 0.0571 0.5867 0.377 Uiso 1 1 calc R
O1 O 0.3346(2) 0.5000 0.5933(6) 0.0260(11) Uani 1 2 d S
O2 O 0.23965(18) 0.2726(2) 0.7842(5) 0.0437(11) Uani 1 1 d .
O3 O 0.3302(17) 0.0000 0.414(5) 0.37(2) Uiso 1 2 d SD
Sb1 Sb 0.22485(4) 0.0000 0.86752(10) 0.0612(3) Uani 1 2 d S
F1 F 0.1658(6) 0.0000 0.7355(11) 0.148(5) Uani 1 2 d S
F2 F 0.2844(6) 0.0000 1.003(3) 0.232(10) Uani 1 2 d S
F3 F 0.2592(5) 0.0702(5) 0.7647(15) 0.204(5) Uani 1 1 d .
F4 F 0.1890(3) 0.0667(4) 0.9851(10) 0.129(3) Uani 1 1 d .

loop_
_atom_site_aniso_label
_atom_site_aniso_U_11
_atom_site_aniso_U_22
_atom_site_aniso_U_33
_atom_site_aniso_U_23
_atom_site_aniso_U_13
_atom_site_aniso_U_12
Ag1 0.0265(4) 0.0291(4) 0.0762(6) 0.000 0.0263(3) 0.000
N1 0.023(2) 0.029(2) 0.032(3) -0.001(2) 0.0097(18) 0.0007(19)
N2 0.038(3) 0.065(4) 0.068(4) 0.020(3) 0.017(3) -0.009(3)
C1 0.023(3) 0.032(3) 0.022(3) -0.002(2) 0.008(2) 0.002(2)
C2 0.020(2) 0.034(3) 0.025(3) 0.000(2) 0.003(2) -0.003(2)
C3 0.030(3) 0.041(3) 0.032(3) -0.004(3) 0.011(2) -0.006(2)
C4 0.036(3) 0.037(3) 0.048(4) -0.015(3) 0.007(3) -0.004(3)
C5 0.038(3) 0.034(3) 0.051(4) 0.001(3) 0.004(3) -0.007(3)
C6 0.028(3) 0.041(3) 0.034(3) 0.004(3) 0.009(2) -0.009(3)
C7 0.031(3) 0.035(3) 0.028(3) 0.001(2) 0.007(2) -0.004(2)
C8 0.047(4) 0.037(4) 0.049(4) 0.004(3) 0.023(3) -0.008(3)
C9 0.040(3) 0.050(4) 0.040(4) 0.009(3) 0.011(3) -0.008(3)
C10 0.045(4) 0.047(4) 0.043(4) 0.004(3) 0.014(3) -0.007(3)
C11 0.048(4) 0.049(4) 0.050(4) 0.009(3) 0.006(3) -0.017(3)
C12 0.034(3) 0.059(4) 0.046(4) 0.016(3) 0.012(3) -0.009(3)
C13 0.060(5) 0.059(5) 0.077(6) 0.004(4) 0.038(4) -0.006(4)
C14 0.059(4) 0.046(4) 0.075(5) 0.004(4) 0.030(4) -0.010(4)
C15 0.036(3) 0.060(4) 0.056(4) 0.016(4) 0.010(3) -0.006(3)
C16 0.126(10) 0.125(15) 0.081(11) 0.000 0.047(9) 0.000
C17 0.067(10) 0.19(2) 0.24(3) 0.000 0.037(10) 0.000
C18 0.131(11) 0.092(14) 0.27(4) 0.000 -0.041(18) 0.000
O1 0.021(2) 0.030(3) 0.027(3) 0.000 0.008(2) 0.000
O2 0.043(2) 0.044(2) 0.045(3) 0.003(2) 0.0205(19) -0.013(2)
Sb1 0.0815(6) 0.0404(4) 0.0616(5) 0.000 -0.0037(4) 0.000
F1 0.181(11) 0.193(12) 0.067(6) 0.000 -0.052(7) 0.000
F2 0.163(12) 0.138(11) 0.39(3) 0.000 -0.185(15) 0.000
F3 0.186(9) 0.130(7) 0.297(14) 0.109(9) 0.094(9) -0.017(7)
F4 0.141(6) 0.099(5) 0.145(6) -0.062(5) 0.012(5) 0.005(4)

loop_
_atom_type_symbol
_atom_type_description
_atom_type_scat_dispersion_real
_atom_type_scat_dispersion_imag
_atom_type_scat_source
C C 0.0033 0.0016 'International Tables Vol C Tables 4.2.6.8 and 6.1.1.4'
H H 0.0000 0.0000 'International Tables Vol C Tables 4.2.6.8 and 6.1.1.4'
N N 0.0061 0.0033 'International Tables Vol C Tables 4.2.6.8 and 6.1.1.4'
O O 0.0106 0.0060 'International Tables Vol C Tables 4.2.6.8 and 6.1.1.4'
F F 0.0171 0.0103 'International Tables Vol C Tables 4.2.6.8 and 6.1.1.4'
Ag Ag -0.8971 1.1015 'International Tables Vol C Tables 4.2.6.8 and 6.1.1.4'
Sb Sb -0.5866 1.5461 'International Tables Vol C Tables 4.2.6.8 and 6.1.1.4'

loop_
_geom_angle_atom_site_label_1
_geom_angle_atom_site_label_2
_geom_angle_atom_site_label_3
_geom_angle
_geom_angle_site_symmetry_1
_geom_angle_site_symmetry_3
N1 Ag1 N1 122.5(2) 2_656 .
N1 Ag1 N2 103.52(18) 2_656 8_554
N1 Ag1 N2 113.04(18) . 8_554
N1 Ag1 N2 113.04(18) 2_656 7_557
N1 Ag1 N2 103.52(18) . 7_557
N2 Ag1 N2 98.9(3) 8_554 7_557
C1 N1 N1 107.0(3) . 6_565
C1 N1 Ag1 132.9(4) . .
N1 N1 Ag1 118.74(11) 6_565 .
C15 N2 Ag1 139.5(6) . 7_557
N1 C1 O1 111.1(5) . .
N1 C1 C2 128.8(5) . .
O1 C1 C2 120.1(4) . .
C3 C2 C7 120.9(5) . .
C3 C2 C1 119.3(5) . .
C7 C2 C1 119.9(5) . .
C4 C3 C2 119.2(5) . .
C4 C3 H3 120.4 . .
C2 C3 H3 120.4 . .
C3 C4 C5 120.8(6) . .
C3 C4 H4 119.6 . .
C5 C4 H4 119.6 . .
C4 C5 C6 120.0(6) . .
C4 C5 H5 120.0 . .
C6 C5 H5 120.0 . .
O2 C6 C7 124.4(6) . .
O2 C6 C5 115.0(5) . .
C7 C6 C5 120.6(5) . .
C6 C7 C2 118.5(5) . .
C6 C7 H7 120.8 . .
C2 C7 H7 120.8 . .
O2 C8 C9 108.8(5) . .
O2 C8 H8A 109.9 . .
C9 C8 H8A 109.9 . .
O2 C8 H8B 109.9 . .
C9 C8 H8B 109.9 . .
H8A C8 H8B 108.3 . .
C10 C9 C14 119.8(6) . .
C10 C9 C8 121.7(6) . .
C14 C9 C8 118.4(6) . .
C9 C10 C11 120.3(7) . .
C9 C10 H10 119.9 . .
C11 C10 H10 119.9 . .
C10 C11 C12 120.3(7) . .
C10 C11 H11 119.9 . .
C12 C11 H11 119.9 . .
C11 C12 C13 119.8(6) . .
C11 C12 C15 119.9(7) . .
C13 C12 C15 120.2(7) . .
C14 C13 C12 119.1(7) . .
C14 C13 H13 120.5 . .
C12 C13 H13 120.5 . .
C13 C14 C9 120.7(7) . .
C13 C14 H14 119.6 . .
C9 C14 H14 119.6 . .
N2 C15 C12 176.8(8) . .
C17 C16 C18 120.8(6) . 5_667
C17 C16 H16 119.6 . .
C18 C16 H16 119.6 5_667 .
C18 C17 C16 119.0(6) . .
C18 C17 H17 120.5 . .
C16 C17 H17 120.5 . .
C17 C18 C16 120.2(6) . 5_667
C17 C18 H18 119.9 . .
C16 C18 H18 119.9 5_667 .
O3 C20 C21 95(3) . .
O3 C20 H20A 112.7 . .
C21 C20 H20A 112.7 . .
O3 C20 H20B 112.7 . .
C21 C20 H20B 112.7 . .
H20A C20 H20B 110.1 . .
C20 C21 C21 105.7(11) . 6
C20 C21 H21A 110.6 . .
C21 C21 H21A 110.6 6 .
C20 C21 H21B 110.6 . .
C21 C21 H21B 110.6 6 .
H21A C21 H21B 108.7 . .
C1 O1 C1 103.9(5) 6_565 .
C6 O2 C8 118.0(5) . .
C20 O3 C20 116(4) 6 .
F1 Sb1 F3 93.0(5) . 6
F1 Sb1 F3 93.0(5) . .
F3 Sb1 F3 95.8(8) 6 .
F1 Sb1 F2 179.5(9) . .
F3 Sb1 F2 87.3(7) 6 .
F3 Sb1 F2 87.3(7) . .
F1 Sb1 F4 88.6(4) . .
F3 Sb1 F4 175.5(5) 6 .
F3 Sb1 F4 88.3(5) . .
F2 Sb1 F4 91.1(6) . .
F1 Sb1 F4 88.6(4) . 6
F3 Sb1 F4 88.3(5) 6 6
F3 Sb1 F4 175.5(5) . 6
F2 Sb1 F4 91.1(6) . 6
F4 Sb1 F4 87.6(6) . 6

loop_
_geom_bond_atom_site_label_1
_geom_bond_atom_site_label_2
_geom_bond_distance
_geom_bond_site_symmetry_2
Ag1 N1 2.275(4) 2_656
Ag1 N1 2.275(4) .
Ag1 N2 2.392(6) 8_554
Ag1 N2 2.392(6) 7_557
N1 C1 1.297(7) .
N1 N1 1.397(9) 6_565
N2 C15 1.141(8) .
N2 Ag1 2.392(6) 7_557
C1 O1 1.368(6) .
C1 C2 1.454(8) .
C2 C3 1.387(8) .
C2 C7 1.401(7) .
C3 C4 1.372(9) .
C3 H3 0.9300 .
C4 C5 1.374(9) .
C4 H4 0.9300 .
C5 C6 1.386(9) .
C5 H5 0.9300 .
C6 O2 1.360(7) .
C6 C7 1.380(8) .
C7 H7 0.9300 .
C8 O2 1.416(8) .
C8 C9 1.513(8) .
C8 H8A 0.9700 .
C8 H8B 0.9700 .
C9 C10 1.371(10) .
C9 C14 1.386(10) .
C10 C11 1.378(9) .
C10 H10 0.9300 .
C11 C12 1.384(10) .
C11 H11 0.9300 .
C12 C13 1.398(11) .
C12 C15 1.444(9) .
C13 C14 1.379(10) .
C13 H13 0.9300 .
C14 H14 0.9300 .
C16 C17 1.362(8) .
C16 C18 1.373(7) 5_667
C16 H16 0.9300 .
C17 C18 1.346(9) .
C17 H17 0.9300 .
C18 C16 1.373(7) 5_667
C18 H18 0.9300 .
C20 O3 1.363(10) .
C20 C21 1.484(10) .
C20 H20A 0.9700 .
C20 H20B 0.9700 .
C21 C21 1.503(10) 6
C21 H21A 0.9700 .
C21 H21B 0.9700 .
O1 C1 1.368(6) 6_565
O3 C20 1.363(10) 6
Sb1 F1 1.805(10) .
Sb1 F3 1.811(7) 6
Sb1 F3 1.811(7) .
Sb1 F2 1.831(11) .
Sb1 F4 1.846(7) .
Sb1 F4 1.846(7) 6

loop_
_geom_torsion_atom_site_label_1
_geom_torsion_atom_site_label_2
_geom_torsion_atom_site_label_3
_geom_torsion_atom_site_label_4
_geom_torsion
_geom_torsion_site_symmetry_1
_geom_torsion_site_symmetry_4
N1 Ag1 N1 C1 -164.6(5) 2_656 .
N2 Ag1 N1 C1 70.4(5) 8_554 .
N2 Ag1 N1 C1 -35.5(5) 7_557 .
N1 Ag1 N1 N1 0.0 2_656 6_565
N2 Ag1 N1 N1 -124.93(19) 8_554 6_565
N2 Ag1 N1 N1 129.11(18) 7_557 6_565
N1 N1 C1 O1 -1.1(5) 6_565 .
Ag1 N1 C1 O1 164.9(4) . .
N1 N1 C1 C2 178.3(5) 6_565 .
Ag1 N1 C1 C2 -15.7(9) . .
N1 C1 C2 C3 -23.9(9) . .
O1 C1 C2 C3 155.4(5) . .
N1 C1 C2 C7 154.9(6) . .
O1 C1 C2 C7 -25.7(8) . .
C7 C2 C3 C4 -0.9(9) . .
C1 C2 C3 C4 177.9(5) . .
C2 C3 C4 C5 0.0(9) . .
C3 C4 C5 C6 1.4(10) . .
C4 C5 C6 O2 178.4(6) . .
C4 C5 C6 C7 -1.9(10) . .
O2 C6 C7 C2 -179.3(5) . .
C5 C6 C7 C2 0.9(9) . .
C3 C2 C7 C6 0.5(8) . .
C1 C2 C7 C6 -178.4(5) . .
O2 C8 C9 C10 -3.1(9) . .
O2 C8 C9 C14 174.6(7) . .
C14 C9 C10 C11 -1.2(11) . .
C8 C9 C10 C11 176.6(7) . .
C9 C10 C11 C12 0.3(11) . .
C10 C11 C12 C13 1.3(11) . .
C10 C11 C12 C15 -175.2(7) . .
C11 C12 C13 C14 -1.9(13) . .
C15 C12 C13 C14 174.5(8) . .
C12 C13 C14 C9 1.1(13) . .
C10 C9 C14 C13 0.5(13) . .
C8 C9 C14 C13 -177.3(8) . .
Ag1 N2 C15 C12 13(17) 7_557 .
C11 C12 C15 N2 53(17) . .
C13 C12 C15 N2 -123(16) . .
C18 C16 C17 C18 0.000(3) 5_667 .
C16 C17 C18 C16 0.000(2) . 5_667
O3 C20 C21 C21 24(3) . 6
N1 C1 O1 C1 1.6(7) . 6_565
C2 C1 O1 C1 -177.8(3) . 6_565
C7 C6 O2 C8 3.9(9) . .
C5 C6 O2 C8 -176.4(6) . .
C9 C8 O2 C6 174.8(5) . .
C21 C20 O3 C20 -48(5) . 6

loop_
_platon_squeeze_void_nr
_platon_squeeze_void_average_x
_platon_squeeze_void_average_y
_platon_squeeze_void_average_z
_platon_squeeze_void_volume
_platon_squeeze_void_count_electrons
1 0.250 0.497 0.219 529.9 13
